data_2103191
loop_
_publ_author_name
'Marsh, Richard E.'
'Kapon, Moshe'
'Hu, Shengzhi'
'Herbstein, Frank H.'

_publ_section_title
;
 Some 60 new space-group corrections
;
_journal_issue 1
_journal_name_full 'Acta Crystallographica Section B'
_journal_page_first 62
_journal_page_last 77
_journal_paper_doi 10.1107/S0108768101017128
_journal_volume 58
_journal_year 2002
_chemical_name_systematic 'trans-[Pt(CF3){N=C(Ph)OCH2CH2CH2}(PPh3)2]BF4. [PtC45.8H41F6.4NOBP2]Cl0.2'
_space_group_IT_number 176
_symmetry_cell_setting hexagonal
_symmetry_space_group_name_Hall '-P 6c'
_symmetry_space_group_name_H-M 'P 63/m'
_cell_angle_alpha 90.00
_cell_angle_beta 90.00
_cell_angle_gamma 120
_cell_formula_units_Z 6
_cell_length_a 22.590
_cell_length_b 22.590
_cell_length_c 15.970
_cell_volume 7057.778
_cod_data_source_file bm0047.cif
_cod_data_source_block CSD_CIF_Table_30S
_cod_depositor_comments
;
The following automatic conversions were performed:
'_symmetry_cell_setting' value 'Hexagonal' changed to 'hexagonal'
according to '/home/saulius/struct/CIF-dictionaries/cif_core.dic'
dictionary named 'cif_core.dic' version 2.4.1 from 2010-06-29.

Automatic conversion script
Id: cif_fix_enum 1527 2010-12-29 10:47:43Z saulius 

The following automatic conversions were performed:

'_symmetry_cell_setting' value 'Hexagonal' changed to 'hexagonal'
according to /home/saulius/struct/CIF-dictionaries/cif_core.dic
dictionary named 'cif_core.dic' version 2.4.1 from 2010-06-29.

Automatic conversion script
Id: cif_fix_values 1715 2011-07-08 13:25:40Z adriana 
;
_cod_original_sg_symbol_H-M P63/m
_cod_database_code 2103191

loop_
_symmetry_equiv_pos_as_xyz
'x, y, z'
'-y, x-y, z'
'-x+y, -x, z'
'-x, -y, z+1/2'
'y, -x+y, z+1/2'
'x-y, x, z+1/2'
'-x, -y, -z'
'y, -x+y, -z'
'x-y, x, -z'
'x, y, -z-1/2'
'-y, x-y, -z-1/2'
'-x+y, -x, -z-1/2'

loop_
_atom_site_label
_atom_site_fract_x
_atom_site_fract_y
_atom_site_fract_z
Pt .3117 .3750 .2500
P1 .3055 .3662 .1036
F1 .2020 .3920 .1890
F3 .1660 .3060 .2500
O .5157 .4078 .2500
N .4005 .3693 .2500
C(Cl) .2149 .3758 .2500
C1 .4620 .4180 .2500
C2 .4440 .2890 .2500
C3 .5060 .3410 .2500
C4 .3850 .2980 .2500
C5 .4847 .4930 .2500
C6 .4430 .5200 .2500
C7 .4680 .5910 .2500
C8 .5350 .6310 .2500
C9 .5810 .6050 .2500
C10 .5540 .5360 .2500
C11 .3124 .4400 .0465
C12 .3160 .4360 -.0445
C13 .3220 .4960 -.0850
C14 .3290 .5525 -.0425
C15 .3230 .5520 .0415
C16 .3155 .4945 .0875
C17 .2235 .2881 .0770
C18 .1870 .2895 .0055
C19 .1020 .1745 .0495
C20 .1230 .2245 -.0060
C21 .1365 .1720 .1180
C22 .2025 .2345 .1330
C23 .3727 .3561 .0525
C24 .4376 .4116 .0510
C25 .4900 .4045 .0125
C26 .4770 .3440 -.0225
C27 .4125 .2865 -.0215
C28 .3565 .2915 .0175

loop_
_atom_type_symbol
C
Pt
P
F
O
N
Cl
